data_7117790
loop_
_publ_author_name
'Yuto Sakano'
'Ryo Katoono'
'Kenshu Fujiwara'
'Takanori Suzuki'

_publ_section_title
;
 Two-way chromic interconversion of the 2,2'-biphenol-6,6'-diyl dication
 with 5H,10H-dioxapyrene or 9H,10H-4,5-dihydroxyphenanthrene
;
_journal_name_full Chem.Commun.
_journal_page_first 14303
_journal_paper_doi 10.1039/C5cc06338H
_journal_volume 51
_journal_year 2015
_chemical_formula_moiety 'C40 H28 N2 O2'
_chemical_formula_sum 'C40 H28 N2 O2'
_chemical_formula_weight 568.67
_space_group_IT_number 14
_symmetry_cell_setting monoclinic
_symmetry_Int_Tables_number 14
_symmetry_space_group_name_Hall '-P 2ybc'
_symmetry_space_group_name_H-M 'P 1 21/c 1'
_atom_sites_solution_hydrogens geom
_atom_sites_solution_primary direct
_atom_sites_solution_secondary difmap
_audit_update_record
;
2015-04-23 deposited with the CCDC.
2015-08-10 downloaded from the CCDC.
;
_cell_angle_alpha 90.0000
_cell_angle_beta 104.0345(10)
_cell_angle_gamma 90.0000
_cell_formula_units_Z 2
_cell_length_a 9.176(6)
_cell_length_b 8.514(5)
_cell_length_c 18.197(11)
_cell_measurement_reflns_used 2715
_cell_measurement_temperature 150
_cell_measurement_theta_max 27.50
_cell_measurement_theta_min 3.30
_cell_volume 1379.2(15)
_computing_cell_refinement 'CrystalClear-SM Expert 2.0 r16'
_computing_data_collection 'CrystalClear-SM Expert 2.0 r16 (Rigaku, 2013)'
_computing_data_reduction 'CrystalClear-SM Expert 2.0 r16'
_computing_molecular_graphics 'CrystalStructure 4.0'
_computing_publication_material 'CrystalStructure 4.0 (Rigaku, 2010)'
_computing_structure_refinement 'SHELXL97 (Sheldrick, 2008)'
_computing_structure_solution 'SIR2004 (Burla, et al., 2005)'
_diffrn_ambient_temperature 150
_diffrn_detector_area_resol_mean 7.314
_diffrn_measured_fraction_theta_full 0.988
_diffrn_measured_fraction_theta_max 0.988
_diffrn_measurement_device_type 'Rigaku Mercury70'
_diffrn_measurement_method \w
_diffrn_radiation_type 'Mo K\a'
_diffrn_radiation_wavelength 0.71075
_diffrn_reflns_av_R_equivalents 0.0609
_diffrn_reflns_limit_h_max 11
_diffrn_reflns_limit_h_min -11
_diffrn_reflns_limit_k_max 10
_diffrn_reflns_limit_k_min -7
_diffrn_reflns_limit_l_max 22
_diffrn_reflns_limit_l_min -22
_diffrn_reflns_number 9140
_diffrn_reflns_theta_full 26.00
_diffrn_reflns_theta_max 26.00
_diffrn_standards_interval_count .
_diffrn_standards_number 0
_exptl_absorpt_coefficient_mu 0.084
_exptl_absorpt_correction_T_max 0.999
_exptl_absorpt_correction_T_min 0.556
_exptl_absorpt_correction_type multi-scan
_exptl_absorpt_process_details 'REQAB (Rigaku, 1998)'
_exptl_crystal_colour colorless
_exptl_crystal_density_diffrn 1.369
_exptl_crystal_density_method 'not measured'
_exptl_crystal_description platelet
_exptl_crystal_F_000 596.00
_exptl_crystal_size_max 0.200
_exptl_crystal_size_mid 0.200
_exptl_crystal_size_min 0.010
_refine_diff_density_max 0.680
_refine_diff_density_min -0.320
_refine_ls_extinction_method none
_refine_ls_goodness_of_fit_ref 0.810
_refine_ls_hydrogen_treatment constr
_refine_ls_number_parameters 200
_refine_ls_number_reflns 2683
_refine_ls_number_restraints 0
_refine_ls_R_factor_gt 0.0922
_refine_ls_shift/su_max 0.000
_refine_ls_structure_factor_coef Fsqd
_refine_ls_weighting_details 'w = 1/[\s^2^(Fo^2^)+(0.0000P)^2^+8.0000P] where P=(Fo^2^+2Fc^2^)/3'
_refine_ls_weighting_scheme calc
_refine_ls_wR_factor_ref 0.1864
_reflns_number_gt 1515
_reflns_number_total 2684
_reflns_threshold_expression F^2^>2.0\s(F^2^)
_cod_data_source_file c5cc06338h2.cif
_cod_data_source_block 150304r
_cod_database_code 7117790

loop_
_symmetry_equiv_pos_site_id
_symmetry_equiv_pos_as_xyz
1 +X,+Y,+Z
2 -X,1/2+Y,1/2-Z
3 -X,-Y,-Z
4 +X,1/2-Y,1/2+Z

loop_
_atom_site_label
_atom_site_type_symbol
_atom_site_fract_x
_atom_site_fract_y
_atom_site_fract_z
_atom_site_U_iso_or_equiv
_atom_site_adp_type
_atom_site_occupancy
_atom_site_symmetry_multiplicity
_atom_site_calc_flag
_atom_site_refinement_flags
_atom_site_disorder_assembly
_atom_site_disorder_group
O1 O 0.9589(4) 0.2735(4) 0.90960(17) 0.0518(9) Uani 1.0 4 d . . .
N1 N 0.6636(4) 0.1471(4) 0.77859(18) 0.0402(9) Uani 1.0 4 d . . .
C1 C 0.9576(5) 0.5666(5) 0.9826(3) 0.0349(10) Uani 1.0 4 d . . .
C2 C 0.8546(6) 0.5446(5) 0.9084(3) 0.0438(11) Uani 1.0 4 d . . .
C3 C 0.7742(6) 0.6694(6) 0.8749(3) 0.0535(13) Uani 1.0 4 d . . .
C4 C 0.7852(6) 0.8118(6) 0.9134(3) 0.0513(12) Uani 1.0 4 d . . .
C5 C 0.8744(5) 0.8360(6) 0.9841(3) 0.0471(12) Uani 1.0 4 d . . .
C6 C 0.9624(5) 0.7073(6) 1.0186(3) 0.0442(11) Uani 1.0 4 d . . .
C7 C 0.8296(5) 0.3800(5) 0.8762(3) 0.0365(10) Uani 1.0 4 d . . .
C8 C 0.8286(5) 0.3716(5) 0.7938(3) 0.0381(10) Uani 1.0 4 d . . .
C9 C 0.9165(5) 0.4739(6) 0.7618(3) 0.0486(12) Uani 1.0 4 d . . .
C10 C 0.9298(6) 0.4622(6) 0.6885(3) 0.0523(13) Uani 1.0 4 d . . .
C11 C 0.8510(6) 0.3389(6) 0.6443(3) 0.0491(12) Uani 1.0 4 d . . .
C12 C 0.7627(5) 0.2366(5) 0.6736(3) 0.0418(11) Uani 1.0 4 d . . .
C13 C 0.7507(5) 0.2496(5) 0.7485(2) 0.0345(9) Uani 1.0 4 d . . .
C14 C 0.6128(5) 0.1882(5) 0.8419(3) 0.0378(10) Uani 1.0 4 d . . .
C15 C 0.4851(6) 0.1188(6) 0.8569(3) 0.0482(12) Uani 1.0 4 d . . .
C16 C 0.4381(6) 0.1626(6) 0.9214(3) 0.0559(14) Uani 1.0 4 d . . .
C17 C 0.5141(6) 0.2767(6) 0.9695(3) 0.0542(13) Uani 1.0 4 d . . .
C18 C 0.6365(6) 0.3474(6) 0.9541(3) 0.0453(11) Uani 1.0 4 d . . .
C19 C 0.6892(5) 0.3068(5) 0.8908(2) 0.0374(10) Uani 1.0 4 d . . .
C20 C 0.6070(6) 0.0050(6) 0.7356(3) 0.0491(12) Uani 1.0 4 d . . .
H3 H 0.7108 0.6600 0.8254 0.0642 Uiso 1.0 4 calc R . .
H4 H 0.7266 0.8974 0.8890 0.0615 Uiso 1.0 4 calc R . .
H5 H 0.8775 0.9345 1.0089 0.0565 Uiso 1.0 4 calc R . .
H9 H 0.9696 0.5555 0.7926 0.0583 Uiso 1.0 4 calc R . .
H11 H 0.8587 0.3259 0.5935 0.0589 Uiso 1.0 4 calc R . .
H12 H 0.7091 0.1559 0.6423 0.0501 Uiso 1.0 4 calc R . .
H15 H 0.4305 0.0421 0.8233 0.0578 Uiso 1.0 4 calc R . .
H16 H 0.3528 0.1133 0.9322 0.0671 Uiso 1.0 4 calc R . .
H17 H 0.4812 0.3060 1.0132 0.0651 Uiso 1.0 4 calc R . .
H18 H 0.6875 0.4266 0.9873 0.0544 Uiso 1.0 4 calc R . .
H20A H 0.5185 0.0314 0.6952 0.0589 Uiso 1.0 4 calc R . .
H20B H 0.5794 -0.0728 0.7695 0.0589 Uiso 1.0 4 calc R . .
H20C H 0.6853 -0.0385 0.7132 0.0589 Uiso 1.0 4 calc R . .

loop_
_atom_site_aniso_label
_atom_site_aniso_U_11
_atom_site_aniso_U_22
_atom_site_aniso_U_33
_atom_site_aniso_U_12
_atom_site_aniso_U_13
_atom_site_aniso_U_23
O1 0.0488(19) 0.055(2) 0.0445(18) 0.0061(16) -0.0027(15) -0.0053(16)
N1 0.050(3) 0.0374(19) 0.0323(18) -0.0049(17) 0.0089(17) -0.0088(16)
C1 0.040(3) 0.033(2) 0.035(3) 0.0016(18) 0.0149(19) 0.0003(18)
C2 0.067(4) 0.033(3) 0.035(3) 0.005(3) 0.019(3) 0.0033(19)
C3 0.052(3) 0.062(4) 0.043(3) 0.010(3) 0.004(3) 0.001(3)
C4 0.055(3) 0.041(3) 0.058(3) 0.002(3) 0.015(3) -0.010(3)
C5 0.047(3) 0.051(3) 0.047(3) 0.019(3) 0.018(3) 0.015(3)
C6 0.051(3) 0.047(3) 0.037(3) 0.002(3) 0.014(2) -0.001(2)
C7 0.040(3) 0.035(3) 0.029(2) 0.0037(19) -0.0019(18) -0.0029(18)
C8 0.040(3) 0.039(3) 0.033(3) 0.0020(19) 0.0054(19) -0.0033(19)
C9 0.044(3) 0.051(3) 0.047(3) -0.010(3) 0.005(3) -0.014(3)
C10 0.055(3) 0.055(3) 0.049(3) -0.002(3) 0.018(3) -0.009(3)
C11 0.057(3) 0.054(3) 0.040(3) -0.003(3) 0.020(3) -0.002(3)
C12 0.045(3) 0.044(3) 0.035(3) -0.000(2) 0.0072(19) -0.010(2)
C13 0.037(3) 0.033(2) 0.031(2) -0.0011(18) 0.0049(18) -0.0028(18)
C14 0.047(3) 0.039(3) 0.028(2) -0.003(2) 0.0089(19) -0.0014(18)
C15 0.056(3) 0.047(3) 0.040(3) -0.010(3) 0.008(3) -0.004(3)
C16 0.061(4) 0.060(4) 0.056(3) -0.005(3) 0.031(3) 0.004(3)
C17 0.069(4) 0.058(3) 0.041(3) 0.003(3) 0.022(3) -0.006(3)
C18 0.056(3) 0.047(3) 0.030(3) 0.001(3) 0.006(2) -0.005(2)
C19 0.042(3) 0.040(3) 0.026(2) 0.0069(19) -0.0003(18) -0.0014(18)
C20 0.062(3) 0.041(3) 0.042(3) -0.012(3) 0.010(3) -0.012(2)

loop_
_atom_type_symbol
_atom_type_description
_atom_type_scat_dispersion_real
_atom_type_scat_dispersion_imag
_atom_type_scat_source
C C 0.0033 0.0016
;
International Tables for Crystallography
(1992, Vol. C, Tables 4.2.6.8 and 6.1.1.4)
;
H H 0.0000 0.0000
;
International Tables for Crystallography
(1992, Vol. C, Table 6.1.1.4)
;
N N 0.0061 0.0033
;
International Tables for Crystallography
(1992, Vol. C, Tables 4.2.6.8 and 6.1.1.4)
;
O O 0.0106 0.0060
;
International Tables for Crystallography
(1992, Vol. C, Tables 4.2.6.8 and 6.1.1.4)
;

loop_
_geom_angle_atom_site_label_1
_geom_angle_atom_site_label_2
_geom_angle_atom_site_label_3
_geom_angle
_geom_angle_publ_flag
_geom_angle_site_symmetry_1
_geom_angle_site_symmetry_2
_geom_angle_site_symmetry_3
C6 O1 C7 120.4(4) yes 3_767 . .
C13 N1 C14 120.8(4) yes . . .
C13 N1 C20 118.3(4) yes . . .
C14 N1 C20 120.3(4) yes . . .
C1 C1 C2 117.9(4) yes 3_767 . .
C1 C1 C6 122.3(4) yes 3_767 . .
C2 C1 C6 119.7(4) yes . . .
C1 C2 C3 118.5(4) yes . . .
C1 C2 C7 118.7(4) yes . . .
C3 C2 C7 122.5(4) yes . . .
C2 C3 C4 119.5(4) yes . . .
C3 C4 C5 124.1(5) yes . . .
C4 C5 C6 116.7(5) yes . . .
O1 C6 C1 121.5(4) yes 3_767 . .
O1 C6 C5 116.9(4) yes 3_767 . .
C1 C6 C5 121.4(4) yes . . .
O1 C7 C2 111.8(3) yes . . .
O1 C7 C8 100.8(4) yes . . .
O1 C7 C19 107.7(4) yes . . .
C2 C7 C8 113.2(4) yes . . .
C2 C7 C19 111.7(4) yes . . .
C8 C7 C19 110.9(4) yes . . .
C7 C8 C9 121.3(4) yes . . .
C7 C8 C13 119.9(4) yes . . .
C9 C8 C13 118.5(4) yes . . .
C8 C9 C10 123.6(5) yes . . .
C9 C10 C11 117.0(5) yes . . .
C10 C11 C12 121.1(5) yes . . .
C11 C12 C13 121.3(4) yes . . .
N1 C13 C8 119.6(4) yes . . .
N1 C13 C12 121.7(4) yes . . .
C8 C13 C12 118.6(4) yes . . .
N1 C14 C15 121.4(4) yes . . .
N1 C14 C19 119.1(4) yes . . .
C15 C14 C19 119.4(5) yes . . .
C14 C15 C16 119.7(4) yes . . .
C15 C16 C17 120.7(5) yes . . .
C16 C17 C18 119.7(5) yes . . .
C17 C18 C19 121.9(4) yes . . .
C7 C19 C14 119.8(4) yes . . .
C7 C19 C18 121.6(4) yes . . .
C14 C19 C18 118.5(5) yes . . .
C2 C3 H3 120.272 no . . .
C4 C3 H3 120.274 no . . .
C3 C4 H4 117.938 no . . .
C5 C4 H4 117.935 no . . .
C4 C5 H5 121.649 no . . .
C6 C5 H5 121.653 no . . .
C8 C9 H9 118.224 no . . .
C10 C9 H9 118.224 no . . .
C10 C11 H11 119.437 no . . .
C12 C11 H11 119.440 no . . .
C11 C12 H12 119.371 no . . .
C13 C12 H12 119.369 no . . .
C14 C15 H15 120.153 no . . .
C16 C15 H15 120.136 no . . .
C15 C16 H16 119.643 no . . .
C17 C16 H16 119.646 no . . .
C16 C17 H17 120.154 no . . .
C18 C17 H17 120.149 no . . .
C17 C18 H18 119.041 no . . .
C19 C18 H18 119.037 no . . .
N1 C20 H20A 109.470 no . . .
N1 C20 H20B 109.477 no . . .
N1 C20 H20C 109.477 no . . .
H20A C20 H20B 109.471 no . . .
H20A C20 H20C 109.457 no . . .
H20B C20 H20C 109.475 no . . .

loop_
_geom_bond_atom_site_label_1
_geom_bond_atom_site_label_2
_geom_bond_distance
_geom_bond_publ_flag
_geom_bond_site_symmetry_1
_geom_bond_site_symmetry_2
O1 C6 1.341(5) yes . 3_767
O1 C7 1.500(5) yes . .
N1 C13 1.382(6) yes . .
N1 C14 1.389(6) yes . .
N1 C20 1.466(6) yes . .
C1 C1 1.432(6) yes . 3_767
C1 C2 1.460(6) yes . .
C1 C6 1.361(6) yes . .
C2 C3 1.352(7) yes . .
C2 C7 1.515(6) yes . .
C3 C4 1.392(7) yes . .
C4 C5 1.362(7) yes . .
C5 C6 1.415(7) yes . .
C7 C8 1.500(6) yes . .
C7 C19 1.511(7) yes . .
C8 C9 1.405(7) yes . .
C8 C13 1.408(6) yes . .
C9 C10 1.374(8) yes . .
C10 C11 1.411(7) yes . .
C11 C12 1.382(7) yes . .
C12 C13 1.399(6) yes . .
C14 C15 1.397(7) yes . .
C14 C19 1.414(6) yes . .
C15 C16 1.396(8) yes . .
C16 C17 1.379(7) yes . .
C17 C18 1.362(8) yes . .
C18 C19 1.396(7) yes . .
C3 H3 0.950 no . .
C4 H4 0.950 no . .
C5 H5 0.950 no . .
C9 H9 0.950 no . .
C11 H11 0.950 no . .
C12 H12 0.950 no . .
C15 H15 0.950 no . .
C16 H16 0.950 no . .
C17 H17 0.950 no . .
C18 H18 0.950 no . .
C20 H20A 0.980 no . .
C20 H20B 0.980 no . .
C20 H20C 0.980 no . .

loop_
_geom_contact_atom_site_label_1
_geom_contact_atom_site_label_2
_geom_contact_distance
_geom_contact_publ_flag
_geom_contact_site_symmetry_1
_geom_contact_site_symmetry_2
O1 N1 3.324(5) no . .
O1 C1 2.829(6) no . .
O1 C4 3.570(6) no . 3_767
O1 C9 3.128(6) no . .
O1 C13 3.093(5) no . .
O1 C14 3.199(6) no . .
O1 C18 3.311(7) no . .
N1 C7 2.846(6) no . .
C1 C4 2.735(6) no . .
C1 C7 2.861(6) no . 3_767
C1 C18 3.419(7) no . .
C1 C19 3.428(6) no . .
C2 C5 2.822(7) no . .
C2 C6 2.846(7) no . 3_767
C2 C9 2.922(7) no . .
C2 C18 2.884(8) no . .
C3 C6 2.781(6) no . .
C3 C8 3.035(7) no . .
C3 C9 3.163(8) no . .
C3 C18 3.475(8) no . .
C3 C19 3.214(7) no . .
C6 C8 3.552(6) no . 3_767
C6 C19 3.224(6) no . 3_767
C8 C11 2.791(7) no . .
C8 C14 2.823(7) no . .
C9 C12 2.748(7) no . .
C10 C13 2.837(7) no . .
C12 C20 2.825(7) no . .
C13 C19 2.823(6) no . .
C14 C17 2.793(7) no . .
C15 C18 2.767(7) no . .
C15 C20 2.874(8) no . .
C16 C19 2.784(8) no . .
O1 C10 3.483(7) no . 2_746
C5 C5 3.577(7) no . 3_777
C10 O1 3.483(7) no . 2_756
C14 C20 3.457(7) no . 2_656
C19 C20 3.535(6) no . 2_656
C20 C14 3.457(7) no . 2_646
C20 C19 3.535(6) no . 2_646
O1 H5 2.5512 no . 3_767
O1 H9 3.2260 no . .
O1 H18 3.4074 no . .
N1 H12 2.6145 no . .
N1 H15 2.6236 no . .
C1 H3 3.2875 no . .
C1 H5 3.2795 no . .
C1 H9 3.4867 no . .
C1 H18 2.7698 no . .
C1 H18 3.1693 no . 3_767
C2 H4 3.2135 no . .
C2 H9 2.5768 no . .
C2 H18 2.5475 no . .
C3 H5 3.2898 no . .
C3 H9 2.7734 no . .
C3 H18 3.1441 no . .
C5 H3 3.2768 no . .
C6 H4 3.2229 no . .
C6 H18 3.4208 no . .
C6 H18 3.4349 no . 3_767
C7 H3 2.6901 no . .
C7 H9 2.6732 no . .
C7 H18 2.6870 no . .
C8 H3 2.7975 no . .
C8 H12 3.2725 no . .
C9 H3 2.9097 no . .
C9 H11 3.2346 no . .
C10 H12 3.2839 no . .
C11 H9 3.2328 no . .
C12 H20A 2.9419 no . .
C12 H20C 2.5999 no . .
C13 H9 3.2687 no . .
C13 H11 3.2742 no . .
C13 H20A 2.8155 no . .
C13 H20B 3.2307 no . .
C13 H20C 2.5694 no . .
C14 H16 3.2709 no . .
C14 H18 3.2725 no . .
C14 H20A 2.9222 no . .
C14 H20B 2.5636 no . .
C14 H20C 3.2267 no . .
C15 H17 3.2687 no . .
C15 H20A 3.1209 no . .
C15 H20B 2.5698 no . .
C16 H18 3.2245 no . .
C17 H15 3.2660 no . .
C18 H16 3.2257 no . .
C19 H3 3.2582 no . .
C19 H15 3.2881 no . .
C19 H17 3.2662 no . .
C20 H12 2.4865 no . .
C20 H15 2.5548 no . .
H3 H4 2.3165 no . .
H3 H9 2.7329 no . .
H4 H5 2.3054 no . .
H11 H12 2.3148 no . .
H12 H20A 2.4349 no . .
H12 H20B 3.4506 no . .
H12 H20C 2.1430 no . .
H15 H16 2.3426 no . .
H15 H20A 2.6472 no . .
H15 H20B 2.1049 no . .
H15 H20C 3.4962 no . .
H16 H17 2.3258 no . .
H17 H18 2.3008 no . .
O1 H5 3.5786 no . 1_545
N1 H3 3.4992 no . 2_646
N1 H4 2.8849 no . 1_545
N1 H20B 3.2379 no . 2_656
C1 H11 3.2817 no . 2_756
C2 H11 3.5639 no . 2_756
C2 H20A 3.4872 no . 2_656
C3 H11 3.5369 no . 2_756
C3 H17 3.4638 no . 3_667
C3 H20A 2.9259 no . 2_656
C3 H20B 3.1666 no . 1_565
C4 H11 3.3028 no . 2_756
C4 H16 3.4090 no . 3_667
C4 H17 3.2154 no . 3_667
C4 H20B 2.9985 no . 1_565
C5 H5 2.9787 no . 3_777
C5 H11 3.1098 no . 2_756
C5 H11 3.5228 no . 4_565
C5 H16 2.8975 no . 3_667
C5 H17 3.4914 no . 3_667
C6 H5 3.4733 no . 3_777
C6 H11 3.0816 no . 2_756
C6 H16 3.5715 no . 3_667
C7 H20A 3.3967 no . 2_656
C8 H15 3.1367 no . 2_656
C8 H20A 3.5130 no . 2_656
C9 H15 3.2374 no . 2_656
C9 H20C 3.5729 no . 2_756
C10 H5 3.3038 no . 4_564
C10 H9 3.5786 no . 2_746
C10 H15 3.3310 no . 2_656
C10 H16 3.2309 no . 2_656
C10 H20C 3.5510 no . 2_756
C11 H5 3.1841 no . 4_564
C11 H9 2.9885 no . 2_746
C11 H15 3.2789 no . 2_656
C11 H16 3.1034 no . 2_656
C12 H9 2.8385 no . 2_746
C12 H15 3.1558 no . 2_656
C12 H17 3.4151 no . 4_554
C12 H18 3.5721 no . 4_554
C13 H9 3.2883 no . 2_746
C13 H15 3.1018 no . 2_656
C13 H20B 3.3297 no . 2_656
C14 H4 2.7424 no . 1_545
C14 H20A 3.1701 no . 2_656
C14 H20B 3.1032 no . 2_656
C14 H20C 3.5452 no . 2_656
C15 H3 3.3853 no . 2_646
C15 H4 2.8598 no . 1_545
C15 H20B 3.4462 no . 2_656
C15 H20C 3.4081 no . 2_656
C16 H5 3.5299 no . 3_667
C16 H20C 3.5225 no . 2_656
C17 H11 3.5210 no . 4_555
C17 H12 3.2690 no . 4_555
C17 H17 3.5662 no . 3_667
C17 H18 3.3351 no . 3_667
C18 H11 3.2036 no . 4_555
C18 H12 3.3264 no . 4_555
C18 H17 3.2471 no . 3_667
C18 H20A 3.1597 no . 2_656
C19 H4 3.5032 no . 1_545
C19 H20A 2.8800 no . 2_656
C19 H20B 3.4865 no . 2_656
C20 H3 3.3840 no . 1_545
C20 H3 3.1477 no . 2_646
C20 H4 2.8895 no . 1_545
H3 N1 3.4992 no . 2_656
H3 C15 3.3853 no . 2_656
H3 C20 3.3840 no . 1_565
H3 C20 3.1477 no . 2_656
H3 H15 2.8820 no . 2_656
H3 H20A 2.3204 no . 2_656
H3 H20B 2.6587 no . 1_565
H3 H20B 3.4309 no . 2_656
H3 H20C 3.2520 no . 1_565
H4 N1 2.8849 no . 1_565
H4 C14 2.7424 no . 1_565
H4 C15 2.8598 no . 1_565
H4 C19 3.5032 no . 1_565
H4 C20 2.8895 no . 1_565
H4 H15 2.9588 no . 1_565
H4 H16 3.5040 no . 3_667
H4 H17 3.3834 no . 3_667
H4 H20B 2.2779 no . 1_565
H4 H20C 3.1750 no . 1_565
H5 O1 3.5786 no . 1_565
H5 C5 2.9787 no . 3_777
H5 C6 3.4733 no . 3_777
H5 C10 3.3038 no . 4_565
H5 C11 3.1841 no . 4_565
H5 C16 3.5299 no . 3_667
H5 H5 2.5993 no . 3_777
H5 H11 3.5178 no . 2_756
H5 H11 2.5859 no . 4_565
H5 H16 2.6224 no . 3_667
H9 C10 3.5786 no . 2_756
H9 C11 2.9885 no . 2_756
H9 C12 2.8385 no . 2_756
H9 C13 3.2883 no . 2_756
H9 H11 3.2388 no . 2_756
H9 H12 3.0218 no . 2_756
H9 H20C 3.2934 no . 2_756
H11 C1 3.2817 no . 2_746
H11 C2 3.5639 no . 2_746
H11 C3 3.5369 no . 2_746
H11 C4 3.3028 no . 2_746
H11 C5 3.1098 no . 2_746
H11 C5 3.5228 no . 4_564
H11 C6 3.0816 no . 2_746
H11 C17 3.5210 no . 4_554
H11 C18 3.2036 no . 4_554
H11 H5 3.5178 no . 2_746
H11 H5 2.5859 no . 4_564
H11 H9 3.2388 no . 2_746
H11 H16 3.0875 no . 2_656
H11 H17 3.5975 no . 4_554
H11 H18 3.0579 no . 4_554
H12 C17 3.2690 no . 4_554
H12 C18 3.3264 no . 4_554
H12 H9 3.0218 no . 2_746
H12 H17 2.7588 no . 4_554
H12 H18 2.8652 no . 4_554
H15 C8 3.1367 no . 2_646
H15 C9 3.2374 no . 2_646
H15 C10 3.3310 no . 2_646
H15 C11 3.2789 no . 2_646
H15 C12 3.1558 no . 2_646
H15 C13 3.1018 no . 2_646
H15 H3 2.8820 no . 2_646
H15 H4 2.9588 no . 1_545
H16 C4 3.4090 no . 3_667
H16 C5 2.8975 no . 3_667
H16 C6 3.5715 no . 3_667
H16 C10 3.2309 no . 2_646
H16 C11 3.1034 no . 2_646
H16 H4 3.5040 no . 3_667
H16 H5 2.6224 no . 3_667
H16 H11 3.0875 no . 2_646
H17 C3 3.4638 no . 3_667
H17 C4 3.2154 no . 3_667
H17 C5 3.4914 no . 3_667
H17 C12 3.4151 no . 4_555
H17 C17 3.5662 no . 3_667
H17 C18 3.2471 no . 3_667
H17 H4 3.3834 no . 3_667
H17 H11 3.5975 no . 4_555
H17 H12 2.7588 no . 4_555
H17 H17 3.3690 no . 3_667
H17 H18 2.7521 no . 3_667
H17 H20A 3.5284 no . 4_555
H18 C12 3.5721 no . 4_555
H18 C17 3.3351 no . 3_667
H18 H11 3.0579 no . 4_555
H18 H12 2.8652 no . 4_555
H18 H17 2.7521 no . 3_667
H18 H20A 3.5155 no . 2_656
H20A C2 3.4872 no . 2_646
H20A C3 2.9259 no . 2_646
H20A C7 3.3967 no . 2_646
H20A C8 3.5130 no . 2_646
H20A C14 3.1701 no . 2_646
H20A C18 3.1597 no . 2_646
H20A C19 2.8800 no . 2_646
H20A H3 2.3204 no . 2_646
H20A H17 3.5284 no . 4_554
H20A H18 3.5155 no . 2_646
H20A H20B 3.5856 no . 2_656
H20B N1 3.2379 no . 2_646
H20B C3 3.1666 no . 1_545
H20B C4 2.9985 no . 1_545
H20B C13 3.3297 no . 2_646
H20B C14 3.1032 no . 2_646
H20B C15 3.4462 no . 2_646
H20B C19 3.4865 no . 2_646
H20B H3 2.6587 no . 1_545
H20B H3 3.4309 no . 2_646
H20B H4 2.2779 no . 1_545
H20B H20A 3.5856 no . 2_646
H20C C9 3.5729 no . 2_746
H20C C10 3.5510 no . 2_746
H20C C14 3.5452 no . 2_646
H20C C15 3.4081 no . 2_646
H20C C16 3.5225 no . 2_646
H20C H3 3.2520 no . 1_545
H20C H4 3.1750 no . 1_545
H20C H9 3.2934 no . 2_746

loop_
_geom_torsion_atom_site_label_1
_geom_torsion_atom_site_label_2
_geom_torsion_atom_site_label_3
_geom_torsion_atom_site_label_4
_geom_torsion
_geom_torsion_publ_flag
_geom_torsion_site_symmetry_1
_geom_torsion_site_symmetry_2
_geom_torsion_site_symmetry_3
_geom_torsion_site_symmetry_4
C6 O1 C7 C2 32.7(6) no 3_767 . . .
C6 O1 C7 C8 153.3(4) no 3_767 . . .
C6 O1 C7 C19 -90.4(4) no 3_767 . . .
C7 O1 C6 C1 -23.7(7) no . . 3_767 3_767
C7 O1 C6 C5 161.5(4) no . . 3_767 3_767
C13 N1 C14 C15 156.0(4) no . . . .
C13 N1 C14 C19 -21.8(5) no . . . .
C14 N1 C13 C8 20.5(5) no . . . .
C14 N1 C13 C12 -158.8(4) no . . . .
C20 N1 C13 C8 -168.8(3) no . . . .
C20 N1 C13 C12 11.9(6) no . . . .
C20 N1 C14 C15 -14.4(6) no . . . .
C20 N1 C14 C19 167.7(3) no . . . .
C1 C1 C2 C3 -179.8(4) no 3_767 . . .
C1 C1 C2 C7 6.9(7) no 3_767 . . .
C2 C1 C1 C2 180(257344) no . . 3_767 3_767
C2 C1 C1 C6 4.7(7) no . . 3_767 3_767
C1 C1 C6 O1 -3.7(7) no 3_767 . . 3_767
C1 C1 C6 C5 -178.2(4) no 3_767 . . .
C6 C1 C1 C2 -4.7(7) no . . 3_767 3_767
C6 C1 C1 C6 -180(257344) no . . 3_767 3_767
C2 C1 C6 O1 171.6(4) no . . . 3_767
C2 C1 C6 C5 -2.9(7) no . . . .
C6 C1 C2 C3 4.8(7) no . . . .
C6 C1 C2 C7 -168.6(4) no . . . .
C1 C2 C3 C4 -3.7(8) no . . . .
C1 C2 C7 O1 -23.6(6) no . . . .
C1 C2 C7 C8 -136.8(4) no . . . .
C1 C2 C7 C19 97.1(5) no . . . .
C3 C2 C7 O1 163.2(5) no . . . .
C3 C2 C7 C8 50.1(7) no . . . .
C3 C2 C7 C19 -76.0(6) no . . . .
C7 C2 C3 C4 169.4(4) no . . . .
C2 C3 C4 C5 0.8(9) no . . . .
C3 C4 C5 C6 1.1(8) no . . . .
C4 C5 C6 O1 -174.7(5) no . . . 3_767
C4 C5 C6 C1 0.0(7) no . . . .
O1 C7 C8 C9 -87.7(4) no . . . .
O1 C7 C8 C13 85.7(4) no . . . .
O1 C7 C19 C14 -82.7(4) no . . . .
O1 C7 C19 C18 93.9(4) no . . . .
C2 C7 C8 C9 31.9(6) no . . . .
C2 C7 C8 C13 -154.7(4) no . . . .
C2 C7 C19 C14 154.2(3) no . . . .
C2 C7 C19 C18 -29.2(5) no . . . .
C8 C7 C19 C14 26.8(5) no . . . .
C8 C7 C19 C18 -156.6(4) no . . . .
C19 C7 C8 C9 158.4(4) no . . . .
C19 C7 C8 C13 -28.2(5) no . . . .
C7 C8 C9 C10 174.1(4) no . . . .
C7 C8 C13 N1 6.2(6) no . . . .
C7 C8 C13 C12 -174.4(4) no . . . .
C9 C8 C13 N1 179.8(4) no . . . .
C9 C8 C13 C12 -0.8(6) no . . . .
C13 C8 C9 C10 0.6(7) no . . . .
C8 C9 C10 C11 -0.7(7) no . . . .
C9 C10 C11 C12 1.0(7) no . . . .
C10 C11 C12 C13 -1.3(7) no . . . .
C11 C12 C13 N1 -179.5(4) no . . . .
C11 C12 C13 C8 1.2(6) no . . . .
N1 C14 C15 C16 179.6(4) no . . . .
N1 C14 C19 C7 -3.5(6) no . . . .
N1 C14 C19 C18 179.7(3) no . . . .
C15 C14 C19 C7 178.6(4) no . . . .
C15 C14 C19 C18 1.9(6) no . . . .
C19 C14 C15 C16 -2.6(6) no . . . .
C14 C15 C16 C17 1.7(7) no . . . .
C15 C16 C17 C18 -0.1(7) no . . . .
C16 C17 C18 C19 -0.6(7) no . . . .
C17 C18 C19 C7 -176.9(4) no . . . .
C17 C18 C19 C14 -0.3(6) no . . . .
